data_7714075
loop_
_publ_author_name
'Guo, Xin'
'Cao, Shumei Cao'
'Liu, Xing'
'Huang, Chunmei'
'Zhou, Jian'

_publ_section_title
;
 Facilely solvothermal preparation of organic hybrid dysprosium
 selenidoantimonate for efficient oxygen evolution reaction
;
_journal_name_full 'Dalton Transactions'
_journal_paper_doi 10.1039/D3DT02492J
_journal_year 2023
_chemical_formula_moiety 'C12 H36 Dy N8, Sb Se4'
_chemical_formula_sum 'C12 H36 Dy N8 Sb Se4'
_chemical_formula_weight 892.59
_space_group_crystal_system monoclinic
_space_group_IT_number 14
_space_group_name_Hall '-P 2ybc'
_space_group_name_H-M_alt 'P 1 21/c 1'
_atom_sites_solution_hydrogens geom
_audit_creation_method SHELXL-2014/7
_audit_update_record
;
2023-07-30 deposited with the CCDC.	2023-09-28 downloaded from the CCDC.
;
_cell_angle_alpha 90
_cell_angle_beta 92.7433(19)
_cell_angle_gamma 90
_cell_formula_units_Z 4
_cell_length_a 9.2552(5)
_cell_length_b 13.4633(6)
_cell_length_c 19.6938(9)
_cell_measurement_reflns_used 6380
_cell_measurement_temperature 296(2)
_cell_measurement_theta_max 27.67
_cell_measurement_theta_min 2.83
_cell_volume 2451.1(2)
_computing_cell_refinement 'Bruker SAINT'
_computing_data_collection 'Bruker APEX2'
_computing_data_reduction 'Bruker SAINT'
_computing_molecular_graphics 'Bruker SHELXTL'
_computing_publication_material 'Bruker SHELXTL'
_computing_structure_refinement 'SHELXL-2014 (Sheldrick 2014)'
_computing_structure_solution 'SHELXS-97 (Sheldrick 2008)'
_diffrn_ambient_temperature 296(2)
_diffrn_measured_fraction_theta_full 0.999
_diffrn_measured_fraction_theta_max 0.999
_diffrn_measurement_device_type 'Bruker APEX-II CCD'
_diffrn_measurement_method '\f and \w scans'
_diffrn_radiation_type MoK\a
_diffrn_radiation_wavelength 0.71073
_diffrn_reflns_av_R_equivalents 0.0664
_diffrn_reflns_av_unetI/netI 0.0438
_diffrn_reflns_Laue_measured_fraction_full 0.999
_diffrn_reflns_Laue_measured_fraction_max 0.999
_diffrn_reflns_limit_h_max 11
_diffrn_reflns_limit_h_min -11
_diffrn_reflns_limit_k_max 16
_diffrn_reflns_limit_k_min -14
_diffrn_reflns_limit_l_max 23
_diffrn_reflns_limit_l_min -23
_diffrn_reflns_number 22640
_diffrn_reflns_point_group_measured_fraction_full 0.999
_diffrn_reflns_point_group_measured_fraction_max 0.999
_diffrn_reflns_theta_full 25.092
_diffrn_reflns_theta_max 25.092
_diffrn_reflns_theta_min 2.565
_exptl_absorpt_coefficient_mu 10.081
_exptl_absorpt_correction_type multi-scan
_exptl_absorpt_process_details 'SADABS 2014/5'
_exptl_crystal_colour red
_exptl_crystal_density_diffrn 2.419
_exptl_crystal_description block
_exptl_crystal_F_000 1668
_exptl_crystal_size_max 0.066
_exptl_crystal_size_mid 0.062
_exptl_crystal_size_min 0.039
_exptl_transmission_factor_max 0.673
_exptl_transmission_factor_min 0.516
_refine_diff_density_max 0.670
_refine_diff_density_min -0.974
_refine_diff_density_rms 0.153
_refine_ls_extinction_method none
_refine_ls_goodness_of_fit_ref 1.024
_refine_ls_hydrogen_treatment constr
_refine_ls_matrix_type full
_refine_ls_number_parameters 235
_refine_ls_number_reflns 4352
_refine_ls_number_restraints 0
_refine_ls_restrained_S_all 1.024
_refine_ls_R_factor_all 0.0478
_refine_ls_R_factor_gt 0.0292
_refine_ls_shift/su_max 0.001
_refine_ls_shift/su_mean 0.000
_refine_ls_structure_factor_coef Fsqd
_refine_ls_weighting_details 'w=1/[\s^2^(Fo^2^)+(0.0162P)^2^+0.7658P] where P=(Fo^2^+2Fc^2^)/3'
_refine_ls_weighting_scheme calc
_refine_ls_wR_factor_gt 0.0458
_refine_ls_wR_factor_ref 0.0503
_reflns_Friedel_coverage 0.000
_reflns_number_gt 3426
_reflns_number_total 4352
_reflns_threshold_expression 'I > 2\s(I)'
_cod_data_source_file d3dt02492j2.cif
_cod_data_source_block 1
_cod_original_sg_symbol_H-M 'P 21/c'
_cod_database_code 7714075
_shelx_shelxl_version_number 2014/7
_shelx_space_group_comment
;
The symmetry employed for this shelxl refinement is uniquely defined
by the following loop, which should always be used as a source of
symmetry information in preference to the above space-group names.
They are only intended as comments.
;
_shelx_estimated_absorpt_t_min 0.556
_shelx_estimated_absorpt_t_max 0.695

loop_
_space_group_symop_operation_xyz
'x, y, z'
'-x, y+1/2, -z+1/2'
'-x, -y, -z'
'x, -y-1/2, z-1/2'

loop_
_atom_site_label
_atom_site_type_symbol
_atom_site_fract_x
_atom_site_fract_y
_atom_site_fract_z
_atom_site_U_iso_or_equiv
_atom_site_adp_type
_atom_site_occupancy
_atom_site_site_symmetry_order
_atom_site_calc_flag
_atom_site_refinement_flags_posn
_atom_site_refinement_flags_adp
_atom_site_refinement_flags_occupancy
_atom_site_disorder_assembly
_atom_site_disorder_group
Dy1 Dy 0.25933(3) 0.25698(2) 0.35583(2) 0.01343(7) Uani 1 1 d . . . . .
Sb1 Sb 0.70449(4) 0.27166(2) 0.62287(2) 0.01673(9) Uani 1 1 d . . . . .
Se1 Se 0.59288(7) 0.11379(4) 0.65783(3) 0.03377(17) Uani 1 1 d . . . . .
Se2 Se 0.52845(7) 0.38317(4) 0.56402(3) 0.02846(15) Uani 1 1 d . . . . .
Se3 Se 0.90421(6) 0.23707(5) 0.54839(3) 0.03244(16) Uani 1 1 d . . . . .
Se4 Se 0.78729(7) 0.36347(4) 0.72700(3) 0.02644(15) Uani 1 1 d . . . . .
N1 N 0.0064(5) 0.1874(3) 0.3747(2) 0.0249(11) Uani 1 1 d . . . . .
H1A H -0.0331 0.2211 0.4080 0.030 Uiso 1 1 calc R U . . .
H1B H -0.0493 0.1956 0.3370 0.030 Uiso 1 1 calc R U . . .
N2 N 0.2670(5) 0.0995(3) 0.4233(2) 0.0206(11) Uani 1 1 d . . . . .
H2 H 0.2993 0.0482 0.3921 0.025 Uiso 1 1 calc R U . . .
N3 N 0.4960(4) 0.2384(3) 0.4191(2) 0.0185(10) Uani 1 1 d . . . . .
H3 H 0.4912 0.2833 0.4581 0.022 Uiso 1 1 calc R U . . .
N4 N 0.4458(5) 0.3837(3) 0.3209(2) 0.0285(12) Uani 1 1 d . . . . .
H4A H 0.4587 0.3765 0.2766 0.034 Uiso 1 1 calc R U . . .
H4B H 0.4102 0.4442 0.3270 0.034 Uiso 1 1 calc R U . . .
N5 N 0.2069(5) 0.3365(3) 0.4668(2) 0.0234(11) Uani 1 1 d . . . . .
H5A H 0.1423 0.2998 0.4876 0.028 Uiso 1 1 calc R U . . .
H5B H 0.2876 0.3380 0.4932 0.028 Uiso 1 1 calc R U . . .
N6 N 0.1094(5) 0.4093(3) 0.3380(2) 0.0196(10) Uani 1 1 d . . . . .
H6 H 0.1780 0.4619 0.3275 0.023 Uiso 1 1 calc R U . . .
N7 N 0.1417(5) 0.2612(3) 0.2385(2) 0.0212(10) Uani 1 1 d . . . . .
H7 H 0.0552 0.2196 0.2402 0.025 Uiso 1 1 calc R U . . .
N8 N 0.3874(5) 0.1431(3) 0.2754(2) 0.0333(13) Uani 1 1 d . . . . .
H8A H 0.4687 0.1718 0.2631 0.040 Uiso 1 1 calc R U . . .
H8B H 0.4108 0.0866 0.2966 0.040 Uiso 1 1 calc R U . . .
C1 C 0.0121(6) 0.0802(4) 0.3926(3) 0.0295(15) Uani 1 1 d . . . . .
H1C H 0.0332 0.0413 0.3528 0.035 Uiso 1 1 calc R U . . .
H1D H -0.0808 0.0590 0.4082 0.035 Uiso 1 1 calc R U . . .
C2 C 0.1266(6) 0.0636(4) 0.4472(3) 0.0284(15) Uani 1 1 d . . . . .
H2A H 0.1026 0.0992 0.4880 0.034 Uiso 1 1 calc R U . . .
H2B H 0.1332 -0.0066 0.4580 0.034 Uiso 1 1 calc R U . . .
C3 C 0.3806(6) 0.1050(4) 0.4782(3) 0.0287(14) Uani 1 1 d . . . . .
H3A H 0.3939 0.0403 0.4992 0.034 Uiso 1 1 calc R U . . .
H3B H 0.3521 0.1515 0.5128 0.034 Uiso 1 1 calc R U . . .
C4 C 0.5201(6) 0.1388(4) 0.4490(3) 0.0279(14) Uani 1 1 d . . . . .
H4C H 0.5963 0.1415 0.4845 0.033 Uiso 1 1 calc R U . . .
H4D H 0.5489 0.0926 0.4144 0.033 Uiso 1 1 calc R U . . .
C5 C 0.6207(6) 0.2735(4) 0.3817(3) 0.0245(13) Uani 1 1 d . . . . .
H5C H 0.6357 0.2305 0.3431 0.029 Uiso 1 1 calc R U . . .
H5D H 0.7077 0.2728 0.4111 0.029 Uiso 1 1 calc R U . . .
C6 C 0.5886(6) 0.3770(4) 0.3578(3) 0.0313(15) Uani 1 1 d . . . . .
H6A H 0.5903 0.4213 0.3967 0.038 Uiso 1 1 calc R U . . .
H6B H 0.6633 0.3984 0.3281 0.038 Uiso 1 1 calc R U . . .
C7 C 0.1503(7) 0.4390(4) 0.4582(3) 0.0343(16) Uani 1 1 d . . . . .
H7A H 0.2294 0.4839 0.4495 0.041 Uiso 1 1 calc R U . . .
H7B H 0.1069 0.4601 0.4996 0.041 Uiso 1 1 calc R U . . .
C8 C 0.0396(6) 0.4435(4) 0.4000(3) 0.0307(15) Uani 1 1 d . . . . .
H8C H -0.0420 0.4011 0.4092 0.037 Uiso 1 1 calc R U . . .
H8D H 0.0047 0.5110 0.3939 0.037 Uiso 1 1 calc R U . . .
C9 C 0.0089(6) 0.4035(4) 0.2782(3) 0.0281(14) Uani 1 1 d . . . . .
H9A H -0.0284 0.4690 0.2669 0.034 Uiso 1 1 calc R U . . .
H9B H -0.0720 0.3607 0.2878 0.034 Uiso 1 1 calc R U . . .
C10 C 0.0892(7) 0.3619(4) 0.2192(3) 0.0295(14) Uani 1 1 d . . . . .
H10A H 0.0252 0.3583 0.1789 0.035 Uiso 1 1 calc R U . . .
H10B H 0.1702 0.4045 0.2096 0.035 Uiso 1 1 calc R U . . .
C11 C 0.2314(7) 0.2159(4) 0.1861(3) 0.0289(14) Uani 1 1 d . . . . .
H11A H 0.3083 0.2611 0.1748 0.035 Uiso 1 1 calc R U . . .
H11B H 0.1723 0.2025 0.1452 0.035 Uiso 1 1 calc R U . . .
C12 C 0.2942(7) 0.1213(4) 0.2143(3) 0.0329(15) Uani 1 1 d . . . . .
H12A H 0.2170 0.0767 0.2259 0.039 Uiso 1 1 calc R U . . .
H12B H 0.3506 0.0891 0.1803 0.039 Uiso 1 1 calc R U . . .

loop_
_atom_site_aniso_label
_atom_site_aniso_U_11
_atom_site_aniso_U_22
_atom_site_aniso_U_33
_atom_site_aniso_U_23
_atom_site_aniso_U_13
_atom_site_aniso_U_12
Dy1 0.01316(13) 0.01354(13) 0.01369(13) 0.00011(10) 0.00187(10) 0.00140(10)
Sb1 0.0169(2) 0.01810(19) 0.01533(19) -0.00067(15) 0.00203(15) 0.00041(15)
Se1 0.0465(4) 0.0196(3) 0.0367(4) 0.0005(3) 0.0170(3) -0.0045(3)
Se2 0.0267(4) 0.0286(3) 0.0294(3) -0.0033(3) -0.0069(3) 0.0072(3)
Se3 0.0236(3) 0.0500(4) 0.0245(3) -0.0009(3) 0.0095(3) 0.0040(3)
Se4 0.0330(4) 0.0272(3) 0.0186(3) -0.0028(2) -0.0040(3) -0.0020(3)
N1 0.017(3) 0.036(3) 0.021(3) -0.001(2) -0.001(2) -0.002(2)
N2 0.022(3) 0.016(2) 0.025(3) 0.001(2) 0.006(2) 0.0013(19)
N3 0.018(2) 0.017(2) 0.021(2) 0.000(2) 0.002(2) 0.0050(19)
N4 0.024(3) 0.026(3) 0.037(3) 0.008(2) 0.010(2) 0.004(2)
N5 0.016(3) 0.035(3) 0.020(3) 0.000(2) -0.002(2) -0.001(2)
N6 0.022(3) 0.019(2) 0.018(3) -0.0004(19) 0.005(2) 0.0043(19)
N7 0.022(3) 0.020(2) 0.021(2) 0.002(2) -0.001(2) 0.003(2)
N8 0.039(3) 0.034(3) 0.028(3) 0.001(2) 0.010(3) 0.012(2)
C1 0.026(4) 0.031(3) 0.032(4) -0.003(3) 0.004(3) -0.011(3)
C2 0.030(4) 0.024(3) 0.033(4) 0.007(3) 0.012(3) -0.003(3)
C3 0.034(4) 0.025(3) 0.027(3) 0.007(3) -0.002(3) 0.006(3)
C4 0.024(3) 0.027(3) 0.032(4) -0.001(3) -0.006(3) 0.010(3)
C5 0.017(3) 0.030(3) 0.027(3) -0.008(3) 0.006(3) 0.004(2)
C6 0.021(4) 0.036(4) 0.037(4) 0.000(3) 0.003(3) -0.005(3)
C7 0.035(4) 0.036(4) 0.032(4) -0.012(3) 0.005(3) 0.005(3)
C8 0.031(4) 0.031(3) 0.031(4) -0.001(3) 0.012(3) 0.012(3)
C9 0.025(4) 0.021(3) 0.037(4) 0.004(3) -0.003(3) 0.009(2)
C10 0.041(4) 0.026(3) 0.021(3) 0.001(3) -0.006(3) 0.005(3)
C11 0.034(4) 0.039(4) 0.014(3) -0.003(3) 0.001(3) 0.001(3)
C12 0.035(4) 0.030(3) 0.035(4) -0.013(3) 0.013(3) -0.002(3)

loop_
_atom_type_symbol
_atom_type_description
_atom_type_scat_dispersion_real
_atom_type_scat_dispersion_imag
_atom_type_scat_source
C C 0.0033 0.0016 'International Tables Vol C Tables 4.2.6.8 and 6.1.1.4'
H H 0.0000 0.0000 'International Tables Vol C Tables 4.2.6.8 and 6.1.1.4'
Dy Dy -0.1892 4.4098 'International Tables Vol C Tables 4.2.6.8 and 6.1.1.4'
N N 0.0061 0.0033 'International Tables Vol C Tables 4.2.6.8 and 6.1.1.4'
Sb Sb -0.5866 1.5461 'International Tables Vol C Tables 4.2.6.8 and 6.1.1.4'
Se Se -0.0929 2.2259 'International Tables Vol C Tables 4.2.6.8 and 6.1.1.4'

loop_
_geom_angle_atom_site_label_1
_geom_angle_atom_site_label_2
_geom_angle_atom_site_label_3
_geom_angle
_geom_angle_site_symmetry_1
_geom_angle_site_symmetry_3
_geom_angle_publ_flag
N3 Dy1 N6 128.78(14) . . ?
N3 Dy1 N2 69.25(14) . . ?
N6 Dy1 N2 140.70(13) . . ?
N3 Dy1 N5 78.91(14) . . ?
N6 Dy1 N5 68.95(14) . . ?
N2 Dy1 N5 84.29(14) . . ?
N3 Dy1 N7 143.07(13) . . ?
N6 Dy1 N7 68.73(13) . . ?
N2 Dy1 N7 120.58(14) . . ?
N5 Dy1 N7 134.55(14) . . ?
N3 Dy1 N8 79.93(15) . . ?
N6 Dy1 N8 133.07(14) . . ?
N2 Dy1 N8 79.46(14) . . ?
N5 Dy1 N8 156.82(15) . . ?
N7 Dy1 N8 68.52(14) . . ?
N3 Dy1 N4 67.02(14) . . ?
N6 Dy1 N4 77.92(14) . . ?
N2 Dy1 N4 135.20(14) . . ?
N5 Dy1 N4 96.44(15) . . ?
N7 Dy1 N4 90.31(15) . . ?
N8 Dy1 N4 83.85(15) . . ?
N3 Dy1 N1 132.88(14) . . ?
N6 Dy1 N1 79.33(14) . . ?
N2 Dy1 N1 67.43(14) . . ?
N5 Dy1 N1 79.24(14) . . ?
N7 Dy1 N1 77.46(14) . . ?
N8 Dy1 N1 109.05(15) . . ?
N4 Dy1 N1 156.86(14) . . ?
Se3 Sb1 Se2 109.51(2) . . ?
Se3 Sb1 Se1 109.81(2) . . ?
Se2 Sb1 Se1 112.25(3) . . ?
Se3 Sb1 Se4 112.07(2) . . ?
Se2 Sb1 Se4 104.84(2) . . ?
Se1 Sb1 Se4 108.31(2) . . ?
C1 N1 Dy1 111.5(3) . . ?
C1 N1 H1A 109.3 . . ?
Dy1 N1 H1A 109.3 . . ?
C1 N1 H1B 109.3 . . ?
Dy1 N1 H1B 109.3 . . ?
H1A N1 H1B 108.0 . . ?
C3 N2 C2 112.8(4) . . ?
C3 N2 Dy1 110.4(3) . . ?
C2 N2 Dy1 116.2(3) . . ?
C3 N2 H2 105.5 . . ?
C2 N2 H2 105.5 . . ?
Dy1 N2 H2 105.5 . . ?
C4 N3 C5 112.5(4) . . ?
C4 N3 Dy1 113.9(3) . . ?
C5 N3 Dy1 114.1(3) . . ?
C4 N3 H3 105.0 . . ?
C5 N3 H3 105.0 . . ?
Dy1 N3 H3 105.0 . . ?
C6 N4 Dy1 115.3(3) . . ?
C6 N4 H4A 108.5 . . ?
Dy1 N4 H4A 108.5 . . ?
C6 N4 H4B 108.5 . . ?
Dy1 N4 H4B 108.5 . . ?
H4A N4 H4B 107.5 . . ?
C7 N5 Dy1 112.3(3) . . ?
C7 N5 H5A 109.1 . . ?
Dy1 N5 H5A 109.1 . . ?
C7 N5 H5B 109.1 . . ?
Dy1 N5 H5B 109.1 . . ?
H5A N5 H5B 107.9 . . ?
C9 N6 C8 113.2(4) . . ?
C9 N6 Dy1 113.3(3) . . ?
C8 N6 Dy1 113.7(3) . . ?
C9 N6 H6 105.2 . . ?
C8 N6 H6 105.2 . . ?
Dy1 N6 H6 105.2 . . ?
C10 N7 C11 112.7(4) . . ?
C10 N7 Dy1 112.3(3) . . ?
C11 N7 Dy1 113.5(3) . . ?
C10 N7 H7 105.9 . . ?
C11 N7 H7 105.9 . . ?
Dy1 N7 H7 105.9 . . ?
C12 N8 Dy1 110.9(3) . . ?
C12 N8 H8A 109.5 . . ?
Dy1 N8 H8A 109.5 . . ?
C12 N8 H8B 109.5 . . ?
Dy1 N8 H8B 109.5 . . ?
H8A N8 H8B 108.1 . . ?
N1 C1 C2 109.5(4) . . ?
N1 C1 H1C 109.8 . . ?
C2 C1 H1C 109.8 . . ?
N1 C1 H1D 109.8 . . ?
C2 C1 H1D 109.8 . . ?
H1C C1 H1D 108.2 . . ?
N2 C2 C1 109.0(4) . . ?
N2 C2 H2A 109.9 . . ?
C1 C2 H2A 109.9 . . ?
N2 C2 H2B 109.9 . . ?
C1 C2 H2B 109.9 . . ?
H2A C2 H2B 108.3 . . ?
N2 C3 C4 109.2(4) . . ?
N2 C3 H3A 109.8 . . ?
C4 C3 H3A 109.8 . . ?
N2 C3 H3B 109.8 . . ?
C4 C3 H3B 109.8 . . ?
H3A C3 H3B 108.3 . . ?
N3 C4 C3 108.1(4) . . ?
N3 C4 H4C 110.1 . . ?
C3 C4 H4C 110.1 . . ?
N3 C4 H4D 110.1 . . ?
C3 C4 H4D 110.1 . . ?
H4C C4 H4D 108.4 . . ?
N3 C5 C6 107.9(4) . . ?
N3 C5 H5C 110.1 . . ?
C6 C5 H5C 110.1 . . ?
N3 C5 H5D 110.1 . . ?
C6 C5 H5D 110.1 . . ?
H5C C5 H5D 108.4 . . ?
N4 C6 C5 111.7(5) . . ?
N4 C6 H6A 109.3 . . ?
C5 C6 H6A 109.3 . . ?
N4 C6 H6B 109.3 . . ?
C5 C6 H6B 109.3 . . ?
H6A C6 H6B 107.9 . . ?
N5 C7 C8 110.5(5) . . ?
N5 C7 H7A 109.6 . . ?
C8 C7 H7A 109.6 . . ?
N5 C7 H7B 109.6 . . ?
C8 C7 H7B 109.6 . . ?
H7A C7 H7B 108.1 . . ?
N6 C8 C7 107.9(4) . . ?
N6 C8 H8C 110.1 . . ?
C7 C8 H8C 110.1 . . ?
N6 C8 H8D 110.1 . . ?
C7 C8 H8D 110.1 . . ?
H8C C8 H8D 108.4 . . ?
N6 C9 C10 108.6(4) . . ?
N6 C9 H9A 110.0 . . ?
C10 C9 H9A 110.0 . . ?
N6 C9 H9B 110.0 . . ?
C10 C9 H9B 110.0 . . ?
H9A C9 H9B 108.3 . . ?
N7 C10 C9 108.0(4) . . ?
N7 C10 H10A 110.1 . . ?
C9 C10 H10A 110.1 . . ?
N7 C10 H10B 110.1 . . ?
C9 C10 H10B 110.1 . . ?
H10A C10 H10B 108.4 . . ?
N7 C11 C12 108.2(4) . . ?
N7 C11 H11A 110.1 . . ?
C12 C11 H11A 110.1 . . ?
N7 C11 H11B 110.1 . . ?
C12 C11 H11B 110.1 . . ?
H11A C11 H11B 108.4 . . ?
N8 C12 C11 109.6(5) . . ?
N8 C12 H12A 109.8 . . ?
C11 C12 H12A 109.8 . . ?
N8 C12 H12B 109.8 . . ?
C11 C12 H12B 109.8 . . ?
H12A C12 H12B 108.2 . . ?

loop_
_geom_bond_atom_site_label_1
_geom_bond_atom_site_label_2
_geom_bond_distance
_geom_bond_site_symmetry_2
_geom_bond_publ_flag
Dy1 N3 2.481(4) . ?
Dy1 N6 2.492(4) . ?
Dy1 N2 2.501(4) . ?
Dy1 N5 2.502(4) . ?
Dy1 N7 2.507(4) . ?
Dy1 N8 2.539(4) . ?
Dy1 N4 2.545(4) . ?
Dy1 N1 2.565(4) . ?
Sb1 Se3 2.4586(6) . ?
Sb1 Se2 2.4639(7) . ?
Sb1 Se1 2.4753(7) . ?
Sb1 Se4 2.4840(7) . ?
N1 C1 1.486(7) . ?
N1 H1A 0.8900 . ?
N1 H1B 0.8900 . ?
N2 C3 1.474(7) . ?
N2 C2 1.484(6) . ?
N2 H2 0.9800 . ?
N3 C4 1.477(6) . ?
N3 C5 1.477(6) . ?
N3 H3 0.9800 . ?
N4 C6 1.481(7) . ?
N4 H4A 0.8900 . ?
N4 H4B 0.8900 . ?
N5 C7 1.483(7) . ?
N5 H5A 0.8900 . ?
N5 H5B 0.8900 . ?
N6 C9 1.467(7) . ?
N6 C8 1.481(6) . ?
N6 H6 0.9800 . ?
N7 C10 1.483(6) . ?
N7 C11 1.485(6) . ?
N7 H7 0.9800 . ?
N8 C12 1.477(7) . ?
N8 H8A 0.8900 . ?
N8 H8B 0.8900 . ?
C1 C2 1.489(8) . ?
C1 H1C 0.9700 . ?
C1 H1D 0.9700 . ?
C2 H2A 0.9700 . ?
C2 H2B 0.9700 . ?
C3 C4 1.508(7) . ?
C3 H3A 0.9700 . ?
C3 H3B 0.9700 . ?
C4 H4C 0.9700 . ?
C4 H4D 0.9700 . ?
C5 C6 1.495(7) . ?
C5 H5C 0.9700 . ?
C5 H5D 0.9700 . ?
C6 H6A 0.9700 . ?
C6 H6B 0.9700 . ?
C7 C8 1.501(8) . ?
C7 H7A 0.9700 . ?
C7 H7B 0.9700 . ?
C8 H8C 0.9700 . ?
C8 H8D 0.9700 . ?
C9 C10 1.516(7) . ?
C9 H9A 0.9700 . ?
C9 H9B 0.9700 . ?
C10 H10A 0.9700 . ?
C10 H10B 0.9700 . ?
C11 C12 1.495(8) . ?
C11 H11A 0.9700 . ?
C11 H11B 0.9700 . ?
C12 H12A 0.9700 . ?
C12 H12B 0.9700 . ?

loop_
_geom_hbond_atom_site_label_D
_geom_hbond_atom_site_label_H
_geom_hbond_atom_site_label_A
_geom_hbond_distance_DH
_geom_hbond_distance_HA
_geom_hbond_distance_DA
_geom_hbond_angle_DHA
_geom_hbond_site_symmetry_A
N1 H1A Se3 0.89 2.86 3.654(4) 149.3 1_455
N1 H1B Se4 0.89 2.70 3.532(5) 155.8 4_465
N2 H2 Se1 0.98 2.61 3.560(4) 163.4 3_656
N3 H3 Se2 0.98 2.49 3.457(4) 168.3 .
N4 H4A Se1 0.89 2.70 3.547(4) 158.4 4_565
N5 H5A Se3 0.89 2.69 3.557(4) 163.8 1_455
N5 H5B Se2 0.89 2.64 3.517(4) 167.7 .
N6 H6 Se4 0.98 2.61 3.468(4) 146.2 3_666
N7 H7 Se4 0.98 2.72 3.682(4) 167.0 4_465
N8 H8A Se4 0.89 3.10 3.867(5) 145.2 4_565
N8 H8B Se1 0.89 2.84 3.701(5) 162.4 3_656

loop_
_geom_torsion_atom_site_label_1
_geom_torsion_atom_site_label_2
_geom_torsion_atom_site_label_3
_geom_torsion_atom_site_label_4
_geom_torsion
_geom_torsion_site_symmetry_1
_geom_torsion_site_symmetry_2
_geom_torsion_site_symmetry_3
_geom_torsion_site_symmetry_4
_geom_torsion_publ_flag
Dy1 N1 C1 C2 48.1(5) . . . . ?
C3 N2 C2 C1 168.4(4) . . . . ?
Dy1 N2 C2 C1 39.4(5) . . . . ?
N1 C1 C2 N2 -57.6(6) . . . . ?
C2 N2 C3 C4 178.2(4) . . . . ?
Dy1 N2 C3 C4 -50.0(5) . . . . ?
C5 N3 C4 C3 -173.0(4) . . . . ?
Dy1 N3 C4 C3 -41.1(5) . . . . ?
N2 C3 C4 N3 60.8(6) . . . . ?
C4 N3 C5 C6 -176.2(4) . . . . ?
Dy1 N3 C5 C6 52.0(5) . . . . ?
Dy1 N4 C6 C5 28.2(6) . . . . ?
N3 C5 C6 N4 -51.6(6) . . . . ?
Dy1 N5 C7 C8 43.6(5) . . . . ?
C9 N6 C8 C7 175.9(4) . . . . ?
Dy1 N6 C8 C7 44.7(5) . . . . ?
N5 C7 C8 N6 -58.4(6) . . . . ?
C8 N6 C9 C10 -176.5(4) . . . . ?
Dy1 N6 C9 C10 -45.2(5) . . . . ?
C11 N7 C10 C9 -175.9(5) . . . . ?
Dy1 N7 C10 C9 -46.4(5) . . . . ?
N6 C9 C10 N7 60.6(6) . . . . ?
C10 N7 C11 C12 172.7(5) . . . . ?
Dy1 N7 C11 C12 43.8(5) . . . . ?
Dy1 N8 C12 C11 48.1(5) . . . . ?
N7 C11 C12 N8 -61.4(6) . . . . ?
